data_2213334
loop_
_publ_author_name
'Guang-Bo Che'
'Jian Wang'
'Xiu-Ying Li'
'Lu Lu'

_publ_section_title
;<i>catena</i>-Poly[[(10,11,12,13-tetrahydro-4,5,9,14-tetraazabenzo[<i>b</i>]triphenylene)cadmium(II)]-di-\m-chlorido]:
 a stair-like one-dimensional polymer
;
_journal_coeditor_code HB2344
_journal_issue 5
_journal_name_full 'Acta Crystallographica Section E'
_journal_page_first m1256
_journal_page_last m1258
_journal_paper_doi 10.1107/S1600536807014730
_journal_volume 63
_journal_year 2007
_chemical_formula_iupac '[Cd Cl2 (C18 H14 N4)]'
_chemical_formula_moiety 'C18 H14 Cd Cl2 N4'
_chemical_formula_sum 'C18 H14 Cd Cl2 N4'
_chemical_formula_weight 469.63
_chemical_name_systematic
;
catena-Poly[[(10,11,12,13-tetrahydro-4,5,9,14-
tetraazabenzo[b]triphenylene)cadmium(II)]-di-\m-chlorido]
;
_space_group_IT_number 2
_symmetry_cell_setting triclinic
_symmetry_space_group_name_Hall '-P 1'
_symmetry_space_group_name_H-M 'P -1'
_atom_sites_solution_hydrogens geom
_atom_sites_solution_primary direct
_atom_sites_solution_secondary difmap
_audit_creation_method SHELXL-97
_cell_angle_alpha 102.7070(10)
_cell_angle_beta 94.1230(10)
_cell_angle_gamma 97.0470(10)
_cell_formula_units_Z 2
_cell_length_a 6.8116(4)
_cell_length_b 10.0669(6)
_cell_length_c 12.8482(8)
_cell_measurement_reflns_used 4923
_cell_measurement_temperature 292(2)
_cell_measurement_theta_max 26.5
_cell_measurement_theta_min 2.7
_cell_volume 848.49(9)
_computing_cell_refinement 'SAINT (Bruker, 2002)'
_computing_data_collection 'SMART (Bruker, 2002)'
_computing_data_reduction SAINT
_computing_molecular_graphics 'SHELXTL-Plus (Sheldrick, 1990)'
_computing_publication_material SHELXTL
_computing_structure_refinement 'SHELXL97 (Sheldrick, 1997)'
_computing_structure_solution 'SHELXS97 (Sheldrick, 1997)'
_diffrn_ambient_temperature 292(2)
_diffrn_measured_fraction_theta_full 0.990
_diffrn_measured_fraction_theta_max 0.990
_diffrn_measurement_device_type 'Bruker SMART CCD'
_diffrn_measurement_method \w
_diffrn_radiation_monochromator graphite
_diffrn_radiation_source 'fine-focus sealed tube'
_diffrn_radiation_type MoK\a
_diffrn_radiation_wavelength 0.71073
_diffrn_reflns_av_R_equivalents 0.0151
_diffrn_reflns_av_sigmaI/netI 0.0204
_diffrn_reflns_limit_h_max 8
_diffrn_reflns_limit_h_min -8
_diffrn_reflns_limit_k_max 12
_diffrn_reflns_limit_k_min -12
_diffrn_reflns_limit_l_max 15
_diffrn_reflns_limit_l_min -15
_diffrn_reflns_number 7310
_diffrn_reflns_theta_full 26.07
_diffrn_reflns_theta_max 26.07
_diffrn_reflns_theta_min 2.34
_diffrn_standards_decay_% 0
_diffrn_standards_interval_count 0
_diffrn_standards_number 0
_exptl_absorpt_coefficient_mu 1.610
_exptl_absorpt_correction_T_max 0.759
_exptl_absorpt_correction_T_min 0.560
_exptl_absorpt_correction_type multi-scan
_exptl_absorpt_process_details '(SADABS; Bruker, 2002)'
_exptl_crystal_colour brown
_exptl_crystal_density_diffrn 1.838
_exptl_crystal_density_method 'not measured'
_exptl_crystal_description block
_exptl_crystal_F_000 464
_exptl_crystal_size_max 0.56
_exptl_crystal_size_mid 0.30
_exptl_crystal_size_min 0.17
_refine_diff_density_max 0.573
_refine_diff_density_min -0.386
_refine_ls_extinction_method none
_refine_ls_goodness_of_fit_ref 1.057
_refine_ls_hydrogen_treatment constr
_refine_ls_matrix_type full
_refine_ls_number_parameters 226
_refine_ls_number_reflns 3332
_refine_ls_number_restraints 0
_refine_ls_restrained_S_all 1.057
_refine_ls_R_factor_all 0.0241
_refine_ls_R_factor_gt 0.0222
_refine_ls_shift/su_max 0.001
_refine_ls_shift/su_mean 0.000
_refine_ls_structure_factor_coef Fsqd
_refine_ls_weighting_details 'calc w=1/[\s^2^(Fo^2^)+(0.0251P)^2^+0.651P] where P=(Fo^2^+2Fc^2^)/3'
_refine_ls_weighting_scheme calc
_refine_ls_wR_factor_gt 0.0550
_refine_ls_wR_factor_ref 0.0561
_reflns_number_gt 3122
_reflns_number_total 3332
_reflns_threshold_expression I>2\s(I)
_cod_data_source_file hb2344.cif
_cod_data_source_block I
_cod_database_code 2213334
_cod_database_fobs_code 2213334

loop_
_symmetry_equiv_pos_as_xyz
'x, y, z'
'-x, -y, -z'

loop_
_atom_site_type_symbol
_atom_site_label
_atom_site_fract_x
_atom_site_fract_y
_atom_site_fract_z
_atom_site_U_iso_or_equiv
_atom_site_adp_type
_atom_site_calc_flag
_atom_site_refinement_flags
_atom_site_occupancy
Cd Cd 1.26189(2) 0.017862(18) -0.426706(13) 0.03128(7) Uani d . 1
Cl Cl1 0.93483(8) -0.15032(6) -0.45483(5) 0.03599(14) Uani d . 1
Cl Cl2 1.41619(8) -0.17749(6) -0.55096(5) 0.03436(13) Uani d . 1
N N1 1.4586(3) -0.0064(2) -0.27056(15) 0.0326(4) Uani d . 1
N N2 1.1677(3) 0.1564(2) -0.26462(16) 0.0331(4) Uani d . 1
C C17 1.4525(3) 0.0889(2) -0.17889(18) 0.0295(5) Uani d . 1
N N3 1.7170(3) 0.2286(2) 0.09019(17) 0.0403(5) Uani d . 1
N N4 1.4004(4) 0.3820(2) 0.10266(17) 0.0416(5) Uani d . 1
C C18 1.2932(3) 0.1742(2) -0.17470(19) 0.0300(5) Uani d . 1
C C12 1.5767(4) 0.2104(3) 0.00682(19) 0.0339(5) Uani d . 1
C C13 1.5913(4) 0.1069(2) -0.08957(19) 0.0319(5) Uani d . 1
C C4 1.2740(4) 0.2685(3) -0.07958(19) 0.0338(5) Uani d . 1
C C1 1.0154(4) 0.2274(3) -0.2607(2) 0.0401(6) Uani d . 1
H H1 0.9279 0.2147 -0.3222 0.048 Uiso calc R 1
C C10 1.8553(6) 0.3389(3) 0.2706(2) 0.0607(9) Uani d . 1
H H10A 1.8489 0.2536 0.2945 0.073 Uiso calc R 1
H H10B 1.9847 0.3558 0.2453 0.073 Uiso calc R 1
C C15 1.7458(4) -0.0738(3) -0.1898(2) 0.0433(6) Uani d . 1
H H15 1.8443 -0.1305 -0.1961 0.052 Uiso calc R 1
C C3 1.1114(4) 0.3416(3) -0.0782(2) 0.0442(7) Uani d . 1
H H3 1.0920 0.4044 -0.0162 0.053 Uiso calc R 1
C C2 0.9815(4) 0.3200(3) -0.1684(2) 0.0472(7) Uani d . 1
H H2 0.8718 0.3667 -0.1681 0.057 Uiso calc R 1
C C6 1.5364(5) 0.3978(3) 0.1855(2) 0.0444(7) Uani d . 1
C C11 1.6982(4) 0.3205(3) 0.1782(2) 0.0424(6) Uani d . 1
C C16 1.6019(4) -0.0850(3) -0.2749(2) 0.0381(6) Uani d . 1
H H16 1.6064 -0.1506 -0.3379 0.046 Uiso calc R 1
C C14 1.7402(4) 0.0219(3) -0.0966(2) 0.0402(6) Uani d . 1
H H14 1.8343 0.0304 -0.0385 0.048 Uiso calc R 1
C C5 1.4202(4) 0.2890(3) 0.01250(19) 0.0348(5) Uani d . 1
C C7 1.5145(6) 0.4991(3) 0.2872(2) 0.0620(9) Uani d . 1
H H7A 1.5447 0.5915 0.2764 0.074 Uiso calc R 1
H H7B 1.3771 0.4865 0.3029 0.074 Uiso calc R 1
C C8 1.6451(8) 0.4859(5) 0.3810(3) 0.0912(14) Uani d . 1
H H8A 1.6588 0.5721 0.4344 0.109 Uiso calc R 1
H H8B 1.5767 0.4157 0.4118 0.109 Uiso calc R 1
C C9 1.8386(9) 0.4531(5) 0.3646(3) 0.110(2) Uani d . 1
H H9B 1.8934 0.4294 0.4288 0.132 Uiso calc R 1
H H9A 1.9210 0.5352 0.3566 0.132 Uiso calc R 1

loop_
_atom_site_aniso_label
_atom_site_aniso_U_11
_atom_site_aniso_U_22
_atom_site_aniso_U_33
_atom_site_aniso_U_12
_atom_site_aniso_U_13
_atom_site_aniso_U_23
Cd 0.02658(10) 0.04116(12) 0.02435(10) 0.00853(7) -0.00101(7) 0.00296(7)
Cl1 0.0276(3) 0.0446(3) 0.0376(3) 0.0067(2) -0.0009(2) 0.0140(3)
Cl2 0.0286(3) 0.0357(3) 0.0353(3) 0.0072(2) 0.0012(2) -0.0002(2)
N1 0.0355(11) 0.0379(11) 0.0243(10) 0.0102(9) 0.0034(8) 0.0042(8)
N2 0.0309(10) 0.0409(11) 0.0261(10) 0.0076(9) -0.0025(8) 0.0051(9)
C17 0.0314(12) 0.0330(12) 0.0247(12) 0.0066(10) 0.0027(9) 0.0069(9)
N3 0.0464(13) 0.0438(12) 0.0285(11) 0.0100(10) -0.0076(9) 0.0052(9)
N4 0.0560(14) 0.0388(12) 0.0280(11) 0.0145(10) -0.0015(10) 0.0012(9)
C18 0.0299(12) 0.0345(12) 0.0262(12) 0.0070(10) 0.0021(9) 0.0072(10)
C12 0.0378(13) 0.0369(13) 0.0268(12) 0.0074(11) -0.0022(10) 0.0078(10)
C13 0.0357(13) 0.0356(13) 0.0258(12) 0.0107(10) 0.0019(10) 0.0077(10)
C4 0.0380(13) 0.0357(13) 0.0283(12) 0.0109(10) 0.0009(10) 0.0066(10)
C1 0.0328(13) 0.0533(16) 0.0337(14) 0.0125(12) -0.0036(10) 0.0073(12)
C10 0.078(2) 0.0587(19) 0.0379(16) 0.0135(17) -0.0247(16) 0.0042(14)
C15 0.0421(15) 0.0509(16) 0.0412(15) 0.0241(13) 0.0066(12) 0.0092(13)
C3 0.0508(16) 0.0489(16) 0.0338(14) 0.0239(13) 0.0021(12) 0.0026(12)
C2 0.0436(15) 0.0566(17) 0.0427(16) 0.0243(13) 0.0010(12) 0.0060(13)
C6 0.0628(18) 0.0403(14) 0.0267(13) 0.0091(13) -0.0052(12) 0.0027(11)
C11 0.0579(17) 0.0368(14) 0.0292(13) 0.0066(12) -0.0093(12) 0.0050(11)
C16 0.0433(14) 0.0415(14) 0.0296(13) 0.0153(12) 0.0053(11) 0.0028(11)
C14 0.0401(14) 0.0496(15) 0.0333(13) 0.0166(12) -0.0013(11) 0.0106(12)
C5 0.0440(14) 0.0344(13) 0.0258(12) 0.0111(11) 0.0001(10) 0.0045(10)
C7 0.092(3) 0.0520(18) 0.0357(16) 0.0204(18) -0.0026(16) -0.0064(14)
C8 0.130(4) 0.096(3) 0.0339(18) 0.035(3) -0.015(2) -0.0173(19)
C9 0.166(5) 0.097(3) 0.051(2) 0.060(3) -0.054(3) -0.020(2)

loop_
_atom_type_symbol
_atom_type_description
_atom_type_scat_dispersion_real
_atom_type_scat_dispersion_imag
_atom_type_scat_source
C C 0.0033 0.0016 'International Tables Vol C Tables 4.2.6.8 and 6.1.1.4'
H H 0.0000 0.0000 'International Tables Vol C Tables 4.2.6.8 and 6.1.1.4'
N N 0.0061 0.0033 'International Tables Vol C Tables 4.2.6.8 and 6.1.1.4'
O O 0.0106 0.0060 'International Tables Vol C Tables 4.2.6.8 and 6.1.1.4'
Cl Cl 0.1484 0.1585 'International Tables Vol C Tables 4.2.6.8 and 6.1.1.4'
Cd Cd -0.8075 1.2024 'International Tables Vol C Tables 4.2.6.8 and 6.1.1.4'

loop_
_geom_angle_atom_site_label_1
_geom_angle_atom_site_label_2
_geom_angle_atom_site_label_3
_geom_angle_site_symmetry_1
_geom_angle_site_symmetry_3
_geom_angle
_geom_angle_publ_flag
N1 Cd N2 . . 68.61(6) y
N1 Cd Cl1 . . 108.82(5) n
N2 Cd Cl1 . . 92.14(5) n
N1 Cd Cl2 . . 91.59(5) n
N2 Cd Cl2 . . 159.04(5) n
Cl1 Cd Cl2 . . 87.74(2) n
N1 Cd Cl2 . 2_854 83.10(5) ?
N2 Cd Cl2 . 2_854 99.09(5) ?
Cl1 Cd Cl2 . 2_854 166.08(2) ?
Cl2 Cd Cl2 . 2_854 84.69(2) ?
N1 Cd Cl1 . 2_754 155.53(5) ?
N2 Cd Cl1 . 2_754 91.17(5) ?
Cl1 Cd Cl1 . 2_754 84.72(2) ?
Cl2 Cd Cl1 . 2_754 109.67(2) ?
Cl2 Cd Cl1 2_854 2_754 86.84(2) ?
Cd Cl1 Cd . 2_754 95.28(2) ?
Cd Cl2 Cd . 2_854 95.31(2) ?
C16 N1 C17 . . 118.3(2) ?
C16 N1 Cd . . 123.42(16) ?
C17 N1 Cd . . 116.41(15) ?
C1 N2 C18 . . 118.4(2) ?
C1 N2 Cd . . 124.51(16) ?
C18 N2 Cd . . 116.66(15) ?
N1 C17 C13 . . 122.3(2) ?
N1 C17 C18 . . 117.8(2) ?
C13 C17 C18 . . 119.8(2) ?
C11 N3 C12 . . 117.5(2) ?
C6 N4 C5 . . 117.5(2) ?
N2 C18 C4 . . 122.6(2) ?
N2 C18 C17 . . 117.5(2) ?
C4 C18 C17 . . 119.9(2) ?
N3 C12 C5 . . 121.2(2) ?
N3 C12 C13 . . 118.4(2) ?
C5 C12 C13 . . 120.4(2) ?
C17 C13 C14 . . 118.0(2) ?
C17 C13 C12 . . 119.9(2) ?
C14 C13 C12 . . 122.1(2) ?
C18 C4 C3 . . 117.4(2) ?
C18 C4 C5 . . 120.1(2) ?
C3 C4 C5 . . 122.4(2) ?
N2 C1 C2 . . 122.7(2) ?
N2 C1 H1 . . 118.7 ?
C2 C1 H1 . . 118.7 ?
C9 C10 C11 . . 114.8(3) ?
C9 C10 H10A . . 108.6 ?
C11 C10 H10A . . 108.6 ?
C9 C10 H10B . . 108.6 ?
C11 C10 H10B . . 108.6 ?
H10A C10 H10B . . 107.5 ?
C14 C15 C16 . . 119.1(2) ?
C14 C15 H15 . . 120.5 ?
C16 C15 H15 . . 120.5 ?
C2 C3 C4 . . 119.6(2) ?
C2 C3 H3 . . 120.2 ?
C4 C3 H3 . . 120.2 ?
C3 C2 C1 . . 119.2(2) ?
C3 C2 H2 . . 120.4 ?
C1 C2 H2 . . 120.4 ?
N4 C6 C11 . . 121.0(2) ?
N4 C6 C7 . . 118.2(3) ?
C11 C6 C7 . . 120.8(3) ?
N3 C11 C6 . . 121.6(2) ?
N3 C11 C10 . . 116.8(3) ?
C6 C11 C10 . . 121.6(2) ?
N1 C16 C15 . . 123.0(2) ?
N1 C16 H16 . . 118.5 ?
C15 C16 H16 . . 118.5 ?
C15 C14 C13 . . 119.3(2) ?
C15 C14 H14 . . 120.4 ?
C13 C14 H14 . . 120.4 ?
N4 C5 C12 . . 121.2(2) ?
N4 C5 C4 . . 119.1(2) ?
C12 C5 C4 . . 119.7(2) ?
C8 C7 C6 . . 113.5(3) ?
C8 C7 H7A . . 108.9 ?
C6 C7 H7A . . 108.9 ?
C8 C7 H7B . . 108.9 ?
C6 C7 H7B . . 108.9 ?
H7A C7 H7B . . 107.7 ?
C9 C8 C7 . . 118.4(4) ?
C9 C8 H8A . . 107.7 ?
C7 C8 H8A . . 107.7 ?
C9 C8 H8B . . 107.7 ?
C7 C8 H8B . . 107.7 ?
H8A C8 H8B . . 107.1 ?
C8 C9 C10 . . 116.6(4) ?
C8 C9 H9B . . 108.1 ?
C10 C9 H9B . . 108.1 ?
C8 C9 H9A . . 108.1 ?
C10 C9 H9A . . 108.1 ?
H9B C9 H9A . . 107.3 ?

loop_
_geom_bond_atom_site_label_1
_geom_bond_atom_site_label_2
_geom_bond_site_symmetry_2
_geom_bond_distance
_geom_bond_publ_flag
Cd N1 . 2.4060(19) y
Cd N2 . 2.414(2) y
Cd Cl1 . 2.5787(6) y
Cd Cl2 . 2.6245(6) y
Cd Cl2 2_854 2.6271(6) y
Cd Cl1 2_754 2.6322(6) y
Cl1 Cd 2_754 2.6322(6) ?
Cl2 Cd 2_854 2.6271(6) ?
N1 C16 . 1.327(3) ?
N1 C17 . 1.352(3) ?
N2 C1 . 1.328(3) ?
N2 C18 . 1.352(3) ?
C17 C13 . 1.398(3) ?
C17 C18 . 1.461(3) ?
N3 C11 . 1.319(3) ?
N3 C12 . 1.348(3) ?
N4 C6 . 1.328(3) ?
N4 C5 . 1.347(3) ?
C18 C4 . 1.399(3) ?
C12 C5 . 1.400(3) ?
C12 C13 . 1.451(3) ?
C13 C14 . 1.401(3) ?
C4 C3 . 1.402(3) ?
C4 C5 . 1.452(3) ?
C1 C2 . 1.391(4) ?
C1 H1 . 0.9300 ?
C10 C9 . 1.495(5) ?
C10 C11 . 1.503(4) ?
C10 H10A . 0.9700 ?
C10 H10B . 0.9700 ?
C15 C14 . 1.368(4) ?
C15 C16 . 1.391(4) ?
C15 H15 . 0.9300 ?
C3 C2 . 1.366(4) ?
C3 H3 . 0.9300 ?
C2 H2 . 0.9300 ?
C6 C11 . 1.422(4) ?
C6 C7 . 1.500(4) ?
C16 H16 . 0.9300 ?
C14 H14 . 0.9300 ?
C7 C8 . 1.486(5) ?
C7 H7A . 0.9700 ?
C7 H7B . 0.9700 ?
C8 C9 . 1.416(7) ?
C8 H8A . 0.9700 ?
C8 H8B . 0.9700 ?
C9 H9B . 0.9700 ?
C9 H9A . 0.9700 ?
